data_4117646
loop_
_publ_author_name
'Qisheng Lin'
'John D Corbett'

_publ_section_title
;
 Formation of Nets of Corner-Shared Bicapped Gold Squares in SrAu3Ge: How
 a BaAl4- Type Derivative Reconciles Fewer Valence Electrons and the
 Origin of Its Uniaxial Negative Thermal Expansion
;
_journal_name_full 'Journal of the American Chemical Society'
_journal_page_first 4877
_journal_page_last 4884
_journal_paper_doi 10.1021/ja211625w
_journal_volume 134
_journal_year 2012
_chemical_formula_sum 'Au3 Ge Sr'
_chemical_formula_weight 751.11
_chemical_name_systematic
; 
 ? 
;
_space_group_IT_number 129
_symmetry_cell_setting tetragonal
_symmetry_space_group_name_Hall '-P 4a 2a'
_symmetry_space_group_name_H-M 'P 4/n m m :2'
_atom_sites_solution_primary direct
_atom_sites_solution_secondary difmap
_audit_creation_method SHELXL-97
_cell_angle_alpha 90.00
_cell_angle_beta 90.00
_cell_angle_gamma 90.00
_cell_formula_units_Z 2
_cell_length_a 6.2638(10)
_cell_length_b 6.2638(10)
_cell_length_c 5.5082(9)
_cell_measurement_reflns_used 1231
_cell_measurement_temperature 173(2)
_cell_measurement_theta_max 28.15
_cell_measurement_theta_min 3.70
_cell_volume 216.12(6)
_computing_structure_refinement 'SHELXL-97 (Sheldrick, 1997)'
_computing_structure_solution 'SHELXS-97 (Sheldrick, 1990)'
_diffrn_ambient_temperature 173(2)
_diffrn_measured_fraction_theta_full 0.994
_diffrn_measured_fraction_theta_max 0.994
_diffrn_measurement_device_type 'smart apex ccd'
_diffrn_measurement_method w/
_diffrn_radiation_monochromator graphite
_diffrn_radiation_source 'fine-focus sealed tube'
_diffrn_radiation_type MoK\a
_diffrn_radiation_wavelength 0.71073
_diffrn_reflns_av_R_equivalents 0.0404
_diffrn_reflns_av_sigmaI/netI 0.0249
_diffrn_reflns_limit_h_max 8
_diffrn_reflns_limit_h_min -7
_diffrn_reflns_limit_k_max 8
_diffrn_reflns_limit_k_min -5
_diffrn_reflns_limit_l_max 7
_diffrn_reflns_limit_l_min -7
_diffrn_reflns_number 1231
_diffrn_reflns_theta_full 28.15
_diffrn_reflns_theta_max 28.15
_diffrn_reflns_theta_min 3.70
_exptl_absorpt_coefficient_mu 120.287
_exptl_absorpt_correction_T_max 0.182
_exptl_absorpt_correction_T_min 0.063
_exptl_absorpt_correction_type empirical
_exptl_absorpt_process_details SADABS
_exptl_crystal_density_diffrn 11.533
_exptl_crystal_F_000 614
_exptl_crystal_size_max 0.026
_exptl_crystal_size_mid 0.020
_exptl_crystal_size_min 0.014
_refine_diff_density_max 2.013
_refine_diff_density_min -1.975
_refine_diff_density_rms 0.590
_refine_ls_extinction_method none
_refine_ls_goodness_of_fit_ref 1.223
_refine_ls_matrix_type full
_refine_ls_number_parameters 13
_refine_ls_number_reflns 174
_refine_ls_number_restraints 0
_refine_ls_restrained_S_all 1.223
_refine_ls_R_factor_all 0.0284
_refine_ls_R_factor_gt 0.0223
_refine_ls_shift/su_max 0.000
_refine_ls_shift/su_mean 0.000
_refine_ls_structure_factor_coef Fsqd
_refine_ls_weighting_details 'calc w=1/[\s^2^(Fo^2^)+(0.0247P)^2^+0.0000P] where P=(Fo^2^+2Fc^2^)/3'
_refine_ls_weighting_scheme calc
_refine_ls_wR_factor_gt 0.0499
_refine_ls_wR_factor_ref 0.0511
_reflns_number_gt 156
_reflns_number_total 174
_reflns_threshold_expression >2sigma(I)
_cod_data_source_file ja211625w_si_002_2.cif
_cod_data_source_block SrAu3Ge_173K
_cod_original_sg_symbol_H-M 'P 4/n m m'
_cod_database_code 4117646

loop_
_symmetry_equiv_pos_as_xyz
'x, y, z'
'-x+1/2, -y+1/2, z'
'-y+1/2, x, z'
'y, -x+1/2, z'
'-x, y+1/2, -z'
'x+1/2, -y, -z'
'y+1/2, x+1/2, -z'
'-y, -x, -z'
'-x, -y, -z'
'x-1/2, y-1/2, -z'
'y-1/2, -x, -z'
'-y, x-1/2, -z'
'x, -y-1/2, z'
'-x-1/2, y, z'
'-y-1/2, -x-1/2, z'
'y, x, z'

loop_
_atom_site_label
_atom_site_type_symbol
_atom_site_fract_x
_atom_site_fract_y
_atom_site_fract_z
_atom_site_U_iso_or_equiv
_atom_site_adp_type
_atom_site_occupancy
_atom_site_symmetry_multiplicity
_atom_site_calc_flag
_atom_site_refinement_flags
Au1 Au 0.0000 0.5000 0.5000 0.0160(3) Uani 1 4 d S
Au2 Au 0.2500 0.2500 0.82043(18) 0.0120(3) Uani 1 8 d S
Ge Ge 0.2500 0.2500 0.2665(5) 0.0103(6) Uani 1 8 d S
Sr Sr 0.2500 0.7500 0.0000 0.0109(6) Uani 1 8 d S

loop_
_atom_site_aniso_label
_atom_site_aniso_U_11
_atom_site_aniso_U_22
_atom_site_aniso_U_33
_atom_site_aniso_U_23
_atom_site_aniso_U_13
_atom_site_aniso_U_12
Au1 0.0187(3) 0.0187(3) 0.0104(4) -0.00025(18) 0.00025(18) 0.0093(3)
Au2 0.0129(3) 0.0129(3) 0.0102(5) 0.000 0.000 0.000
Ge 0.0112(8) 0.0112(8) 0.0085(12) 0.000 0.000 0.000
Sr 0.0105(8) 0.0105(8) 0.0116(14) 0.000 0.000 0.000

loop_
_atom_type_symbol
_atom_type_description
_atom_type_scat_dispersion_real
_atom_type_scat_dispersion_imag
_atom_type_scat_source
Ge Ge 0.1547 1.8001 'International Tables Vol C Tables 4.2.6.8 and 6.1.1.4'
Sr Sr -1.5307 3.2498 'International Tables Vol C Tables 4.2.6.8 and 6.1.1.4'
Au Au -2.0133 8.8022 'International Tables Vol C Tables 4.2.6.8 and 6.1.1.4'

loop_
_geom_angle_atom_site_label_1
_geom_angle_atom_site_label_2
_geom_angle_atom_site_label_3
_geom_angle
_geom_angle_site_symmetry_1
_geom_angle_site_symmetry_3
Ge Au1 Ge 180.0 9_566 .
Ge Au1 Au2 111.30(5) 9_566 .
Ge Au1 Au2 68.70(5) . .
Ge Au1 Au2 68.70(5) 9_566 9_566
Ge Au1 Au2 111.30(5) . 9_566
Au2 Au1 Au2 180.0 . 9_566
Ge Au1 Au1 127.70(2) 9_566 3
Ge Au1 Au1 52.30(2) . 3
Au2 Au1 Au1 56.429(9) . 3
Au2 Au1 Au1 123.571(9) 9_566 3
Ge Au1 Au1 52.30(2) 9_566 3_565
Ge Au1 Au1 127.70(2) . 3_565
Au2 Au1 Au1 123.571(9) . 3_565
Au2 Au1 Au1 56.429(9) 9_566 3_565
Au1 Au1 Au1 180.0 3 3_565
Ge Au1 Au1 52.30(2) 9_566 4_455
Ge Au1 Au1 127.70(2) . 4_455
Au2 Au1 Au1 123.571(9) . 4_455
Au2 Au1 Au1 56.429(9) 9_566 4_455
Au1 Au1 Au1 90.0 3 4_455
Au1 Au1 Au1 90.0 3_565 4_455
Ge Au1 Au1 127.70(2) 9_566 4
Ge Au1 Au1 52.30(2) . 4
Au2 Au1 Au1 56.429(9) . 4
Au2 Au1 Au1 123.571(9) 9_566 4
Au1 Au1 Au1 90.0 3 4
Au1 Au1 Au1 90.0 3_565 4
Au1 Au1 Au1 180.0 4_455 4
Ge Au1 Sr 113.04(4) 9_566 9_565
Ge Au1 Sr 66.96(4) . 9_565
Au2 Au1 Sr 119.059(13) . 9_565
Au2 Au1 Sr 60.941(13) 9_566 9_565
Au1 Au1 Sr 63.698(4) 3 9_565
Au1 Au1 Sr 116.302(4) 3_565 9_565
Au1 Au1 Sr 63.698(4) 4_455 9_565
Au1 Au1 Sr 116.302(4) 4 9_565
Ge Au1 Sr 66.96(4) 9_566 1_556
Ge Au1 Sr 113.04(4) . 1_556
Au2 Au1 Sr 60.941(13) . 1_556
Au2 Au1 Sr 119.059(13) 9_566 1_556
Au1 Au1 Sr 116.302(4) 3 1_556
Au1 Au1 Sr 63.698(4) 3_565 1_556
Au1 Au1 Sr 116.302(4) 4_455 1_556
Au1 Au1 Sr 63.698(4) 4 1_556
Sr Au1 Sr 180.0 9_565 1_556
Ge Au1 Sr 66.96(4) 9_566 9_566
Ge Au1 Sr 113.04(4) . 9_566
Au2 Au1 Sr 60.941(13) . 9_566
Au2 Au1 Sr 119.059(13) 9_566 9_566
Au1 Au1 Sr 63.698(4) 3 9_566
Au1 Au1 Sr 116.302(4) 3_565 9_566
Au1 Au1 Sr 63.698(4) 4_455 9_566
Au1 Au1 Sr 116.302(4) 4 9_566
Sr Au1 Sr 102.394(13) 9_565 9_566
Sr Au1 Sr 77.606(13) 1_556 9_566
Ge Au1 Sr 113.04(4) 9_566 .
Ge Au1 Sr 66.96(4) . .
Au2 Au1 Sr 119.059(13) . .
Au2 Au1 Sr 60.941(13) 9_566 .
Au1 Au1 Sr 116.302(4) 3 .
Au1 Au1 Sr 63.698(4) 3_565 .
Au1 Au1 Sr 116.302(4) 4_455 .
Au1 Au1 Sr 63.698(4) 4 .
Sr Au1 Sr 77.606(13) 9_565 .
Sr Au1 Sr 102.394(13) 1_556 .
Sr Au1 Sr 180.0 9_566 .
Ge Au2 Au1 128.554(17) 1_556 3
Ge Au2 Au1 128.554(17) 1_556 .
Au1 Au2 Au1 67.142(18) 3 .
Ge Au2 Au1 128.554(17) 1_556 2
Au1 Au2 Au1 67.142(18) 3 2
Au1 Au2 Au1 102.89(3) . 2
Ge Au2 Au1 128.554(17) 1_556 4
Au1 Au2 Au1 102.89(3) 3 4
Au1 Au2 Au1 67.142(18) . 4
Au1 Au2 Au1 67.142(18) 2 4
Ge Au2 Ge 180.000(1) 1_556 .
Au1 Au2 Ge 51.446(17) 3 .
Au1 Au2 Ge 51.446(17) . .
Au1 Au2 Ge 51.446(17) 2 .
Au1 Au2 Ge 51.446(17) 4 .
Ge Au2 Sr 72.473(17) 1_556 9_666
Au1 Au2 Sr 135.643(14) 3 9_666
Au1 Au2 Sr 135.643(14) . 9_666
Au1 Au2 Sr 70.147(8) 2 9_666
Au1 Au2 Sr 70.147(8) 4 9_666
Ge Au2 Sr 107.527(17) . 9_666
Ge Au2 Sr 72.473(17) 1_556 1_556
Au1 Au2 Sr 135.643(14) 3 1_556
Au1 Au2 Sr 70.147(8) . 1_556
Au1 Au2 Sr 135.643(14) 2 1_556
Au1 Au2 Sr 70.147(8) 4 1_556
Ge Au2 Sr 107.527(17) . 1_556
Sr Au2 Sr 84.796(10) 9_666 1_556
Ge Au2 Sr 72.473(17) 1_556 1_546
Au1 Au2 Sr 70.147(8) 3 1_546
Au1 Au2 Sr 135.643(14) . 1_546
Au1 Au2 Sr 70.147(8) 2 1_546
Au1 Au2 Sr 135.643(14) 4 1_546
Ge Au2 Sr 107.527(17) . 1_546
Sr Au2 Sr 84.796(10) 9_666 1_546
Sr Au2 Sr 144.95(3) 1_556 1_546
Ge Au2 Sr 72.473(17) 1_556 9_566
Au1 Au2 Sr 70.147(8) 3 9_566
Au1 Au2 Sr 70.147(8) . 9_566
Au1 Au2 Sr 135.643(14) 2 9_566
Au1 Au2 Sr 135.643(14) 4 9_566
Ge Au2 Sr 107.527(17) . 9_566
Sr Au2 Sr 144.95(3) 9_666 9_566
Sr Au2 Sr 84.796(10) 1_556 9_566
Sr Au2 Sr 84.796(10) 1_546 9_566
Au2 Ge Au1 120.14(5) 1_554 4
Au2 Ge Au1 120.14(5) 1_554 3
Au1 Ge Au1 119.72(10) 4 3
Au2 Ge Au1 120.14(5) 1_554 .
Au1 Ge Au1 75.40(5) 4 .
Au1 Ge Au1 75.40(5) 3 .
Au2 Ge Au1 120.14(5) 1_554 2
Au1 Ge Au1 75.40(5) 4 2
Au1 Ge Au1 75.40(5) 3 2
Au1 Ge Au1 119.72(10) . 2
Au2 Ge Au2 180.0 1_554 .
Au1 Ge Au2 59.86(5) 4 .
Au1 Ge Au2 59.86(5) 3 .
Au1 Ge Au2 59.86(5) . .
Au1 Ge Au2 59.86(5) 2 .
Au2 Ge Sr 64.88(4) 1_554 9_565
Au1 Ge Sr 140.069(9) 4 9_565
Au1 Ge Sr 70.090(11) 3 9_565
Au1 Ge Sr 70.090(11) . 9_565
Au1 Ge Sr 140.069(9) 2 9_565
Au2 Ge Sr 115.12(4) . 9_565
Au2 Ge Sr 64.88(4) 1_554 1_545
Au1 Ge Sr 140.069(9) 4 1_545
Au1 Ge Sr 70.090(11) 3 1_545
Au1 Ge Sr 140.069(9) . 1_545
Au1 Ge Sr 70.090(11) 2 1_545
Au2 Ge Sr 115.12(4) . 1_545
Sr Ge Sr 79.62(3) 9_565 1_545
Au2 Ge Sr 64.88(4) 1_554 9_665
Au1 Ge Sr 70.090(11) 4 9_665
Au1 Ge Sr 140.069(9) 3 9_665
Au1 Ge Sr 140.069(9) . 9_665
Au1 Ge Sr 70.090(11) 2 9_665
Au2 Ge Sr 115.12(4) . 9_665
Sr Ge Sr 129.77(8) 9_565 9_665
Sr Ge Sr 79.62(3) 1_545 9_665
Au2 Ge Sr 64.88(4) 1_554 .
Au1 Ge Sr 70.090(11) 4 .
Au1 Ge Sr 140.069(9) 3 .
Au1 Ge Sr 70.090(11) . .
Au1 Ge Sr 140.069(9) 2 .
Au2 Ge Sr 115.12(4) . .
Sr Ge Sr 79.62(3) 9_565 .
Sr Ge Sr 129.77(8) 1_545 .
Sr Ge Sr 79.62(3) 9_665 .
Au2 Sr Au2 95.204(10) 9_666 1_554
Au2 Sr Au2 144.95(3) 9_666 9_566
Au2 Sr Au2 95.204(10) 1_554 9_566
Au2 Sr Au2 95.204(10) 9_666 1_564
Au2 Sr Au2 144.95(3) 1_554 1_564
Au2 Sr Au2 95.204(10) 9_566 1_564
Au2 Sr Ge 172.41(4) 9_666 9_565
Au2 Sr Ge 82.656(13) 1_554 9_565
Au2 Sr Ge 42.64(4) 9_566 9_565
Au2 Sr Ge 82.656(13) 1_564 9_565
Au2 Sr Ge 82.656(13) 9_666 1_565
Au2 Sr Ge 172.41(4) 1_554 1_565
Au2 Sr Ge 82.656(13) 9_566 1_565
Au2 Sr Ge 42.64(4) 1_564 1_565
Ge Sr Ge 100.38(3) 9_565 1_565
Au2 Sr Ge 42.64(4) 9_666 9_665
Au2 Sr Ge 82.656(13) 1_554 9_665
Au2 Sr Ge 172.41(4) 9_566 9_665
Au2 Sr Ge 82.656(13) 1_564 9_665
Ge Sr Ge 129.77(8) 9_565 9_665
Ge Sr Ge 100.38(3) 1_565 9_665
Au2 Sr Ge 82.656(13) 9_666 .
Au2 Sr Ge 42.64(4) 1_554 .
Au2 Sr Ge 82.656(13) 9_566 .
Au2 Sr Ge 172.41(4) 1_564 .
Ge Sr Ge 100.38(3) 9_565 .
Ge Sr Ge 129.77(8) 1_565 .
Ge Sr Ge 100.38(3) 9_665 .
Au2 Sr Au1 48.911(13) 9_666 2_565
Au2 Sr Au1 131.089(13) 1_554 2_565
Au2 Sr Au1 100.827(17) 9_566 2_565
Au2 Sr Au1 79.173(17) 1_564 2_565
Ge Sr Au1 137.05(3) 9_565 2_565
Ge Sr Au1 42.95(3) 1_565 2_565
Ge Sr Au1 85.96(4) 9_665 2_565
Ge Sr Au1 94.04(4) . 2_565
Au2 Sr Au1 131.089(13) 9_666 1_554
Au2 Sr Au1 48.911(13) 1_554 1_554
Au2 Sr Au1 79.173(17) 9_566 1_554
Au2 Sr Au1 100.827(17) 1_564 1_554
Ge Sr Au1 42.95(3) 9_565 1_554
Ge Sr Au1 137.05(3) 1_565 1_554
Ge Sr Au1 94.04(4) 9_665 1_554
Ge Sr Au1 85.96(4) . 1_554
Au1 Sr Au1 180.0 2_565 1_554
Au2 Sr Au1 100.827(17) 9_666 3_565
Au2 Sr Au1 131.089(13) 1_554 3_565
Au2 Sr Au1 48.911(13) 9_566 3_565
Au2 Sr Au1 79.173(17) 1_564 3_565
Ge Sr Au1 85.96(4) 9_565 3_565
Ge Sr Au1 42.95(3) 1_565 3_565
Ge Sr Au1 137.05(3) 9_665 3_565
Ge Sr Au1 94.04(4) . 3_565
Au1 Sr Au1 52.604(8) 2_565 3_565
Au1 Sr Au1 127.396(8) 1_554 3_565
Au2 Sr Au1 48.911(13) 9_666 4
Au2 Sr Au1 79.173(17) 1_554 4
Au2 Sr Au1 100.827(17) 9_566 4
Au2 Sr Au1 131.089(13) 1_564 4
Ge Sr Au1 137.05(3) 9_565 4
Ge Sr Au1 94.04(4) 1_565 4
Ge Sr Au1 85.96(4) 9_665 4
Ge Sr Au1 42.95(3) . 4
Au1 Sr Au1 52.604(8) 2_565 4
Au1 Sr Au1 127.396(8) 1_554 4
Au1 Sr Au1 77.606(13) 3_565 4

loop_
_geom_bond_atom_site_label_1
_geom_bond_atom_site_label_2
_geom_bond_distance
_geom_bond_site_symmetry_2
Au1 Ge 2.5609(13) 9_566
Au1 Ge 2.5609(13) .
Au1 Au2 2.8319(7) .
Au1 Au2 2.8319(7) 9_566
Au1 Au1 3.1319(5) 3
Au1 Au1 3.1319(5) 3_565
Au1 Au1 3.1319(5) 4_455
Au1 Au1 3.1319(5) 4
Au1 Sr 3.5340(4) 9_565
Au1 Sr 3.5340(4) 1_556
Au1 Sr 3.5340(4) 9_566
Au1 Sr 3.5340(4) .
Au2 Ge 2.457(3) 1_556
Au2 Au1 2.8319(7) 3
Au2 Au1 2.8319(7) 2
Au2 Au1 2.8319(7) 4
Au2 Ge 3.051(3) .
Au2 Sr 3.2844(6) 9_666
Au2 Sr 3.2844(6) 1_556
Au2 Sr 3.2844(6) 1_546
Au2 Sr 3.2844(6) 9_566
Ge Au2 2.457(3) 1_554
Ge Au1 2.5609(13) 4
Ge Au1 2.5609(13) 3
Ge Au1 2.5609(13) 2
Ge Sr 3.4590(12) 9_565
Ge Sr 3.4590(12) 1_545
Ge Sr 3.4589(12) 9_665
Ge Sr 3.4589(12) .
Sr Au2 3.2844(6) 9_666
Sr Au2 3.2844(6) 1_554
Sr Au2 3.2844(6) 9_566
Sr Au2 3.2844(6) 1_564
Sr Ge 3.4590(12) 9_565
Sr Ge 3.4590(12) 1_565
Sr Ge 3.4589(12) 9_665
Sr Au1 3.5340(4) 2_565
Sr Au1 3.5340(4) 1_554
Sr Au1 3.5340(4) 3_565
Sr Au1 3.5340(4) 4
